data_4304641
loop_
_publ_author_name
'Manoja K. Samantaray'
'Keliang Pang'
'Mobin M. Shaikh'
'Prasenjit Ghosh'

_publ_section_title
;
From Large 12-Membered Macrometallacycles to Ionic (NHC)2M+Cl- Type
Complexes of Gold and Silver by Modulation of the N-Substituent of
Amido-Functionalized N-Heterocyclic Carbene (NHC) Ligands
;
_journal_name_full 'Inorganic Chemistry'
_journal_page_first 4153
_journal_page_last 4165
_journal_paper_doi 10.1021/ic702186g
_journal_volume 47
_journal_year 2008
_chemical_formula_sum 'C26 H46 Ag Cl N6 O2'
_chemical_formula_weight 618.01
_chemical_name_systematic
; 
 ? 
;
_space_group_IT_number 15
_symmetry_cell_setting monoclinic
_symmetry_space_group_name_Hall '-C 2yc'
_symmetry_space_group_name_H-M 'C 1 2/c 1'
_atom_sites_solution_hydrogens geom
_atom_sites_solution_primary direct
_atom_sites_solution_secondary difmap
_audit_creation_method SHELXL-97
_cell_angle_alpha 90.00
_cell_angle_beta 93.5880(10)
_cell_angle_gamma 90.00
_cell_formula_units_Z 4
_cell_length_a 15.0315(6)
_cell_length_b 16.2804(6)
_cell_length_c 12.5493(5)
_cell_measurement_reflns_used 8086
_cell_measurement_temperature 243(2)
_cell_measurement_theta_max 28.18
_cell_measurement_theta_min 2.40
_cell_volume 3065.0(2)
_computing_cell_refinement 'Bruker SMART'
_computing_data_collection 'Bruker SMART'
_computing_data_reduction 'Bruker SAINT'
_computing_molecular_graphics 'Bruker SHELXTL'
_computing_publication_material 'Bruker SHELXTL'
_computing_structure_refinement 'SHELXL-97 (Sheldrick, 1997)'
_computing_structure_solution 'SHELXS-97 (Sheldrick, 1990)'
_diffrn_ambient_temperature 243(2)
_diffrn_measured_fraction_theta_full 0.943
_diffrn_measured_fraction_theta_max 0.943
_diffrn_measurement_device_type 'CCD area detector'
_diffrn_measurement_method 'phi and omega scans'
_diffrn_radiation_monochromator graphite
_diffrn_radiation_source 'fine-focus sealed tube'
_diffrn_radiation_type MoK\a
_diffrn_radiation_wavelength 0.71073
_diffrn_reflns_av_R_equivalents 0.0184
_diffrn_reflns_av_sigmaI/netI 0.0177
_diffrn_reflns_limit_h_max 12
_diffrn_reflns_limit_h_min -19
_diffrn_reflns_limit_k_max 20
_diffrn_reflns_limit_k_min -16
_diffrn_reflns_limit_l_max 15
_diffrn_reflns_limit_l_min -16
_diffrn_reflns_number 10810
_diffrn_reflns_theta_full 28.37
_diffrn_reflns_theta_max 28.37
_diffrn_reflns_theta_min 1.85
_exptl_absorpt_coefficient_mu 0.776
_exptl_absorpt_correction_T_max 0.7728
_exptl_absorpt_correction_T_min 0.7465
_exptl_absorpt_correction_type empirical
_exptl_absorpt_process_details SADABS
_exptl_crystal_colour Colorless
_exptl_crystal_density_diffrn 1.339
_exptl_crystal_density_method 'not measured'
_exptl_crystal_description Block
_exptl_crystal_F_000 1296
_exptl_crystal_size_max 0.40
_exptl_crystal_size_mid 0.38
_exptl_crystal_size_min 0.35
_refine_diff_density_max 0.478
_refine_diff_density_min -0.376
_refine_diff_density_rms 0.050
_refine_ls_extinction_method none
_refine_ls_goodness_of_fit_ref 1.040
_refine_ls_hydrogen_treatment constr
_refine_ls_matrix_type full
_refine_ls_number_parameters 195
_refine_ls_number_reflns 3617
_refine_ls_number_restraints 15
_refine_ls_restrained_S_all 1.043
_refine_ls_R_factor_all 0.0300
_refine_ls_R_factor_gt 0.0264
_refine_ls_shift/su_max 0.001
_refine_ls_shift/su_mean 0.000
_refine_ls_structure_factor_coef Fsqd
_refine_ls_weighting_details 'calc w=1/[\s^2^(Fo^2^)+(0.0374P)^2^+2.7662P] where P=(Fo^2^+2Fc^2^)/3'
_refine_ls_weighting_scheme calc
_refine_ls_wR_factor_gt 0.0702
_refine_ls_wR_factor_ref 0.0728
_reflns_number_gt 3258
_reflns_number_total 3617
_reflns_threshold_expression >2sigma(I)
_cod_data_source_file ic702186g-file001.cif
_cod_data_source_block msagfs10
_cod_depositor_comments
;
The following automatic conversions were performed:
'_symmetry_cell_setting' value 'Monoclinic' changed to 'monoclinic'
according to '/home/saulius/struct/CIF-dictionaries/cif_core.dic'
dictionary named 'cif_core.dic' version 2.4.1 from
2010-06-29.

'_exptl_absorpt_correction_type' value 'Empirical' changed to
'empirical' according to
'/home/saulius/struct/CIF-dictionaries/cif_core.dic' dictionary named
'cif_core.dic' version 2.4.1 from 2010-06-29.

Automatic conversion script
Id: cif_fix_enum 1527 2010-12-29 10:47:43Z saulius 
;
_cod_database_code 4304641

loop_
_symmetry_equiv_pos_as_xyz
'x, y, z'
'-x, y, -z+1/2'
'x+1/2, y+1/2, z'
'-x+1/2, y+1/2, -z+1/2'
'-x, -y, -z'
'x, -y, z-1/2'
'-x+1/2, -y+1/2, -z'
'x+1/2, -y+1/2, z-1/2'

loop_
_atom_site_label
_atom_site_type_symbol
_atom_site_fract_x
_atom_site_fract_y
_atom_site_fract_z
_atom_site_U_iso_or_equiv
_atom_site_adp_type
_atom_site_occupancy
_atom_site_symmetry_multiplicity
_atom_site_calc_flag
_atom_site_refinement_flags
_atom_site_disorder_assembly
_atom_site_disorder_group
Ag Ag 0.0000 0.372255(11) 0.7500 0.04117(8) Uani 1 2 d S . .
Cl Cl 0.0000 0.07126(5) 0.7500 0.0617(2) Uani 1 2 d S . .
O O -0.11632(11) 0.29891(10) 0.48112(12) 0.0525(4) Uani 1 1 d . . .
N1 N -0.19904(9) 0.43189(9) 0.76691(13) 0.0373(3) Uani 1 1 d . . .
N2 N -0.18901(9) 0.31677(9) 0.68593(12) 0.0343(3) Uani 1 1 d . . .
N3 N -0.01790(11) 0.20921(10) 0.56348(13) 0.0419(3) Uani 1 1 d . A .
H3A H -0.0081 0.1818 0.6225 0.050 Uiso 1 1 calc R . .
C1 C -0.13938(11) 0.37430(10) 0.73993(15) 0.0356(4) Uani 1 1 d . . .
C2 C -0.28419(12) 0.41091(13) 0.72711(17) 0.0448(4) Uani 1 1 d . . .
H2A H -0.3365 0.4415 0.7340 0.054 Uiso 1 1 calc R . .
C3 C -0.27752(12) 0.33855(14) 0.67691(16) 0.0440(4) Uani 1 1 d . . .
H3B H -0.3243 0.3086 0.6423 0.053 Uiso 1 1 calc R . .
C4 C -0.15353(12) 0.23991(11) 0.64668(16) 0.0384(4) Uani 1 1 d . . .
H4A H -0.2032 0.2042 0.6221 0.046 Uiso 1 1 calc R . .
H4B H -0.1199 0.2119 0.7054 0.046 Uiso 1 1 calc R . .
C5 C -0.09260(12) 0.25332(11) 0.55500(14) 0.0350(3) Uani 1 1 d . . .
C6 C 0.05057(14) 0.20142(15) 0.48396(17) 0.0497(5) Uani 1 1 d D . .
C7 C 0.0172(6) 0.1722(15) 0.3798(9) 0.106(6) Uani 0.456(19) 1 d PD A 1
H7A H -0.0060 0.1170 0.3863 0.159 Uiso 0.456(19) 1 calc PR A 1
H7B H 0.0653 0.1719 0.3317 0.159 Uiso 0.456(19) 1 calc PR A 1
H7C H -0.0300 0.2082 0.3516 0.159 Uiso 0.456(19) 1 calc PR A 1
C8 C 0.1272(10) 0.1523(14) 0.5403(15) 0.124(7) Uani 0.456(19) 1 d PD A 1
H8A H 0.1086 0.0957 0.5491 0.186 Uiso 0.456(19) 1 calc PR A 1
H8B H 0.1426 0.1762 0.6098 0.186 Uiso 0.456(19) 1 calc PR A 1
H8C H 0.1787 0.1538 0.4975 0.186 Uiso 0.456(19) 1 calc PR A 1
C9 C 0.0901(6) 0.2908(6) 0.4739(13) 0.088(3) Uani 0.456(19) 1 d PD A 1
H9A H 0.0469 0.3254 0.4345 0.132 Uiso 0.456(19) 1 calc PR A 1
H9B H 0.1445 0.2884 0.4363 0.132 Uiso 0.456(19) 1 calc PR A 1
H9C H 0.1030 0.3136 0.5446 0.132 Uiso 0.456(19) 1 calc PR A 1
C7' C 0.0208(5) 0.1238(6) 0.4181(9) 0.075(2) Uani 0.544(19) 1 d PD A 2
H7'A H 0.0016 0.0815 0.4661 0.113 Uiso 0.544(19) 1 calc PR A 2
H7'B H 0.0705 0.1035 0.3799 0.113 Uiso 0.544(19) 1 calc PR A 2
H7'C H -0.0281 0.1380 0.3675 0.113 Uiso 0.544(19) 1 calc PR A 2
C8' C 0.1356(7) 0.1791(10) 0.5422(8) 0.086(4) Uani 0.544(19) 1 d PD A 2
H8'A H 0.1346 0.1213 0.5610 0.128 Uiso 0.544(19) 1 calc PR A 2
H8'B H 0.1434 0.2118 0.6066 0.128 Uiso 0.544(19) 1 calc PR A 2
H8'C H 0.1845 0.1894 0.4972 0.128 Uiso 0.544(19) 1 calc PR A 2
C9' C 0.0582(11) 0.2735(6) 0.4130(12) 0.110(5) Uani 0.544(19) 1 d PD A 2
H9'A H 0.0280 0.2619 0.3441 0.164 Uiso 0.544(19) 1 calc PR A 2
H9'B H 0.1206 0.2848 0.4039 0.164 Uiso 0.544(19) 1 calc PR A 2
H9'C H 0.0310 0.3208 0.4447 0.164 Uiso 0.544(19) 1 calc PR A 2
C10 C -0.17951(13) 0.51032(11) 0.82761(17) 0.0434(4) Uani 1 1 d . . .
C11 C -0.2527(2) 0.52577(17) 0.9028(2) 0.0747(8) Uani 1 1 d . . .
H11A H -0.3085 0.5354 0.8616 0.112 Uiso 1 1 calc R . .
H11B H -0.2377 0.5736 0.9464 0.112 Uiso 1 1 calc R . .
H11C H -0.2587 0.4783 0.9484 0.112 Uiso 1 1 calc R . .
C12 C -0.1757(3) 0.57897(17) 0.7485(2) 0.0877(10) Uani 1 1 d . . .
H12A H -0.2323 0.5828 0.7072 0.131 Uiso 1 1 calc R . .
H12B H -0.1285 0.5683 0.7010 0.131 Uiso 1 1 calc R . .
H12C H -0.1638 0.6302 0.7861 0.131 Uiso 1 1 calc R . .
C13 C -0.0932(2) 0.5035(2) 0.8968(3) 0.1122(16) Uani 1 1 d . . .
H13A H -0.0432 0.5016 0.8516 0.168 Uiso 1 1 calc R . .
H13B H -0.0942 0.4537 0.9392 0.168 Uiso 1 1 calc R . .
H13C H -0.0872 0.5507 0.9438 0.168 Uiso 1 1 calc R . .

loop_
_atom_site_aniso_label
_atom_site_aniso_U_11
_atom_site_aniso_U_22
_atom_site_aniso_U_33
_atom_site_aniso_U_23
_atom_site_aniso_U_13
_atom_site_aniso_U_12
Ag 0.02448(10) 0.03175(11) 0.06633(15) 0.000 -0.00458(8) 0.000
Cl 0.0887(6) 0.0412(4) 0.0533(4) 0.000 -0.0113(4) 0.000
O 0.0563(9) 0.0534(8) 0.0479(8) 0.0128(7) 0.0044(7) 0.0108(7)
N1 0.0285(7) 0.0341(7) 0.0486(9) -0.0047(6) -0.0013(6) 0.0011(6)
N2 0.0280(7) 0.0340(7) 0.0412(8) -0.0033(6) 0.0036(6) -0.0028(5)
N3 0.0429(8) 0.0449(9) 0.0383(8) 0.0038(7) 0.0065(6) 0.0074(7)
C1 0.0290(8) 0.0302(8) 0.0472(10) -0.0008(7) -0.0014(7) -0.0003(6)
C2 0.0256(8) 0.0527(11) 0.0561(11) -0.0103(9) 0.0014(7) 0.0029(7)
C3 0.0255(8) 0.0541(11) 0.0522(11) -0.0107(9) 0.0018(7) -0.0051(8)
C4 0.0399(9) 0.0290(8) 0.0470(10) -0.0020(7) 0.0087(7) -0.0043(7)
C5 0.0382(9) 0.0305(8) 0.0363(9) -0.0024(7) 0.0016(7) -0.0026(7)
C6 0.0420(10) 0.0624(13) 0.0457(11) -0.0023(9) 0.0105(8) 0.0091(9)
C7 0.047(3) 0.215(19) 0.058(5) -0.053(8) 0.018(3) -0.009(7)
C8 0.078(9) 0.152(12) 0.146(12) 0.057(9) 0.051(8) 0.079(9)
C9 0.061(4) 0.108(6) 0.100(8) 0.007(6) 0.049(5) -0.005(4)
C7' 0.057(3) 0.101(5) 0.069(5) -0.040(4) 0.016(3) 0.001(3)
C8' 0.037(3) 0.162(11) 0.057(4) 0.003(5) 0.003(3) -0.003(5)
C9' 0.155(10) 0.074(5) 0.111(8) 0.034(5) 0.095(8) 0.030(5)
C10 0.0405(10) 0.0316(9) 0.0574(11) -0.0074(8) -0.0020(8) 0.0022(7)
C11 0.098(2) 0.0556(14) 0.0737(17) -0.0218(13) 0.0305(15) -0.0146(14)
C12 0.148(3) 0.0448(14) 0.0726(18) -0.0002(12) 0.0287(19) -0.0216(16)
C13 0.083(2) 0.080(2) 0.165(3) -0.075(2) -0.067(2) 0.0327(17)

loop_
_atom_type_symbol
_atom_type_description
_atom_type_scat_dispersion_real
_atom_type_scat_dispersion_imag
_atom_type_scat_source
C C 0.0033 0.0016 'International Tables Vol C Tables 4.2.6.8 and 6.1.1.4'
H H 0.0000 0.0000 'International Tables Vol C Tables 4.2.6.8 and 6.1.1.4'
N N 0.0061 0.0033 'International Tables Vol C Tables 4.2.6.8 and 6.1.1.4'
O O 0.0106 0.0060 'International Tables Vol C Tables 4.2.6.8 and 6.1.1.4'
Cl Cl 0.1484 0.1585 'International Tables Vol C Tables 4.2.6.8 and 6.1.1.4'
Ag Ag -0.8971 1.1015 'International Tables Vol C Tables 4.2.6.8 and 6.1.1.4'

loop_
_geom_angle_atom_site_label_1
_geom_angle_atom_site_label_2
_geom_angle_atom_site_label_3
_geom_angle
_geom_angle_site_symmetry_1
_geom_angle_site_symmetry_3
_geom_angle_publ_flag
C1 Ag C1 178.18(9) 2_556 . ?
C1 N1 C2 110.48(15) . . ?
C1 N1 C10 127.00(14) . . ?
C2 N1 C10 122.48(15) . . ?
C1 N2 C3 111.29(15) . . ?
C1 N2 C4 124.16(15) . . ?
C3 N2 C4 124.49(15) . . ?
C5 N3 C6 127.56(17) . . ?
N2 C1 N1 104.56(14) . . ?
N2 C1 Ag 122.57(12) . . ?
N1 C1 Ag 132.23(12) . . ?
C3 C2 N1 106.90(16) . . ?
C2 C3 N2 106.74(16) . . ?
N2 C4 C5 112.36(14) . . ?
O C5 N3 126.31(18) . . ?
O C5 C4 119.78(17) . . ?
N3 C5 C4 113.85(16) . . ?
C7 C6 C8' 127.2(7) . . ?
C7 C6 C9' 75.7(7) . . ?
C8' C6 C9' 113.3(8) . . ?
C7 C6 N3 114.8(4) . . ?
C8' C6 N3 107.7(5) . . ?
C9' C6 N3 114.8(3) . . ?
C7 C6 C8 116.8(9) . . ?
C8' C6 C8 17.2(12) . . ?
C9' C6 C8 127.2(9) . . ?
N3 C6 C8 105.5(7) . . ?
C7 C6 C7' 35.5(7) . . ?
C8' C6 C7' 105.8(6) . . ?
C9' C6 C7' 110.7(6) . . ?
N3 C6 C7' 103.7(4) . . ?
C8 C6 C7' 90.2(8) . . ?
C7 C6 C9 109.9(7) . . ?
C8' C6 C9 87.1(7) . . ?
C9' C6 C9 34.8(5) . . ?
N3 C6 C9 104.8(4) . . ?
C8 C6 C9 104.0(9) . . ?
C7' C6 C9 143.2(5) . . ?
C12 C10 N1 108.16(18) . . ?
C12 C10 C11 110.4(2) . . ?
N1 C10 C11 109.25(17) . . ?
C12 C10 C13 111.5(3) . . ?
N1 C10 C13 111.06(16) . . ?
C11 C10 C13 106.5(3) . . ?

loop_
_geom_bond_atom_site_label_1
_geom_bond_atom_site_label_2
_geom_bond_distance
_geom_bond_site_symmetry_2
_geom_bond_publ_flag
Ag C1 2.0912(17) 2_556 ?
Ag C1 2.0912(17) . ?
O C5 1.223(2) . ?
N1 C1 1.355(2) . ?
N1 C2 1.387(2) . ?
N1 C10 1.506(2) . ?
N2 C1 1.353(2) . ?
N2 C3 1.375(2) . ?
N2 C4 1.458(2) . ?
N3 C5 1.331(2) . ?
N3 C6 1.483(2) . ?
C2 C3 1.343(3) . ?
C4 C5 1.530(2) . ?
C6 C7 1.451(8) . ?
C6 C8' 1.477(9) . ?
C6 C9' 1.481(7) . ?
C6 C8 1.538(13) . ?
C6 C7' 1.560(7) . ?
C6 C9 1.580(10) . ?
C10 C12 1.498(3) . ?
C10 C11 1.514(3) . ?
C10 C13 1.519(3) . ?
